data_1576784
loop_
_publ_author_name
'Jori, Nadir'
'Corona, Helena'
'Soto, Enrique'
'Fern&#xe1;ndez, Israel'
'Campos, Jes&#xfa;s'

_publ_section_title
;
 Metal-metal <i>vs.</i> metal-ligand cooperation in iron-mediated
 activation and catalytic reduction of nitrous oxide and nitrobenzene.
;
_journal_issue 18
_journal_name_full 'Chemical science'
_journal_page_first 9018
_journal_page_last 9026
_journal_paper_doi 10.1039/d5sc07656k
_journal_volume 17
_journal_year 2026
_chemical_formula_moiety 'C20 H40 Fe N2 O P2, C32 H12 B F24'
_chemical_formula_sum 'C52 H52 B F24 Fe N2 O P2'
_chemical_formula_weight 1305.55
_chemical_name_systematic C52H53BF24FeN2OP2
_chemical_properties_physical Air-sensitive,Oxygen-sensitive
_space_group_crystal_system triclinic
_space_group_IT_number 2
_space_group_name_Hall '-P 1'
_space_group_name_H-M_alt 'P -1'
_atom_sites_solution_hydrogens mixed
_atom_sites_solution_primary iterative
_audit_creation_date 2025-07-07
_audit_creation_method
;
Olex2 1.5
(compiled 2025.05.31 svn.r86d253d1 for OlexSys, GUI svn.r7254)
;
_audit_update_record
;
2025-07-23 deposited with the CCDC.	2026-03-02 downloaded from the CCDC.
;
_cell_angle_alpha 102.952(4)
_cell_angle_beta 92.919(4)
_cell_angle_gamma 95.205(4)
_cell_formula_units_Z 2
_cell_length_a 12.4178(15)
_cell_length_b 12.6184(15)
_cell_length_c 18.884(2)
_cell_measurement_reflns_used 9444
_cell_measurement_temperature 150.00
_cell_measurement_theta_max 26.395
_cell_measurement_theta_min 2.595
_cell_volume 2864.1(6)
_computing_cell_refinement 'SAINT V8.40B (?, 2016)'
_computing_data_reduction 'SAINT V8.40B (?, 2016)'
_computing_molecular_graphics 'Olex2 1.5 (Dolomanov et al., 2009)'
_computing_publication_material 'Olex2 1.5 (Dolomanov et al., 2009)'
_computing_structure_refinement 'SHELXL 2019/3 (Sheldrick, 2015)'
_computing_structure_solution 'olex2.solve 1.5 (Bourhis et al., 2015)'
_diffrn_ambient_temperature 150.00
_diffrn_detector 'Bruker Photon II area detector'
_diffrn_detector_area_resol_mean 7.9
_diffrn_detector_type 'CCD area detector'
_diffrn_measured_fraction_theta_full 0.998
_diffrn_measured_fraction_theta_max 0.997
_diffrn_measurement_device 'four-circle diffractometer'
_diffrn_measurement_device_type 'Bruker D8 Quest CCD area detector'
_diffrn_measurement_method '\w and \f scans'
_diffrn_radiation_monochromator 'mirror optics'
_diffrn_radiation_probe x-ray
_diffrn_radiation_type MoK\a
_diffrn_radiation_wavelength 0.71073
_diffrn_reflns_av_R_equivalents 0.0473
_diffrn_reflns_av_unetI/netI 0.0212
_diffrn_reflns_Laue_measured_fraction_full 0.998
_diffrn_reflns_Laue_measured_fraction_max 0.997
_diffrn_reflns_limit_h_max 15
_diffrn_reflns_limit_h_min -15
_diffrn_reflns_limit_k_max 15
_diffrn_reflns_limit_k_min -15
_diffrn_reflns_limit_l_max 23
_diffrn_reflns_limit_l_min -23
_diffrn_reflns_number 137121
_diffrn_reflns_point_group_measured_fraction_full 0.998
_diffrn_reflns_point_group_measured_fraction_max 0.997
_diffrn_reflns_theta_full 25.242
_diffrn_reflns_theta_max 26.423
_diffrn_reflns_theta_min 1.921
_diffrn_source 'microfocus sealed X-ray tube'
_diffrn_source_current 1.4
_diffrn_source_power 0.07
_diffrn_source_type 'Incoatec I\ms'
_diffrn_source_voltage 50.0
_diffrn_standards_number 0
_exptl_absorpt_coefficient_mu 0.437
_exptl_absorpt_correction_type none
_exptl_crystal_colour 'metallic dark red'
_exptl_crystal_colour_lustre metallic
_exptl_crystal_colour_modifier dark
_exptl_crystal_colour_primary red
_exptl_crystal_density_diffrn 1.514
_exptl_crystal_description block
_exptl_crystal_F_000 1326
_exptl_crystal_size_max 0.36
_exptl_crystal_size_mid 0.22
_exptl_crystal_size_min 0.12
_refine_diff_density_max 1.576
_refine_diff_density_min -0.729
_refine_diff_density_rms 0.087
_refine_ls_extinction_method none
_refine_ls_goodness_of_fit_ref 1.098
_refine_ls_hydrogen_treatment mixed
_refine_ls_matrix_type full
_refine_ls_number_parameters 820
_refine_ls_number_reflns 11723
_refine_ls_number_restraints 53
_refine_ls_restrained_S_all 1.102
_refine_ls_R_factor_all 0.0678
_refine_ls_R_factor_gt 0.0665
_refine_ls_shift/su_max 0.001
_refine_ls_shift/su_mean 0.000
_refine_ls_structure_factor_coef Fsqd
_refine_ls_weighting_details 'w=1/[\s^2^(Fo^2^)+(0.0629P)^2^+8.5349P] where P=(Fo^2^+2Fc^2^)/3'
_refine_ls_weighting_scheme calc
_refine_ls_wR_factor_gt 0.1712
_refine_ls_wR_factor_ref 0.1720
_reflns_Friedel_coverage 0.000
_reflns_number_gt 11297
_reflns_number_total 11723
_reflns_threshold_expression 'I > 2\s(I)'
_cod_data_source_file d5sc07656k2.cif
_cod_data_source_block final
_cod_depositor_comments 'Adding full bibliography for 1576777--1576784.cif.'
_cod_original_cell_volume 2864.0(6)
_cod_original_sg_symbol_H-M P-1
_cod_database_code 1576784
_shelx_shelxl_version_number 2019/3
_shelx_space_group_comment
;
The symmetry employed for this shelxl refinement is uniquely defined
by the following loop, which should always be used as a source of
symmetry information in preference to the above space-group names.
They are only intended as comments.
;
_shelx_estimated_absorpt_t_max 0.949
_shelx_estimated_absorpt_t_min 0.859
_olex2_refinement_description
;
1. Restrained distances
 H2A-N2
 1 with sigma of 0.02
 H2B-N2
 1 with sigma of 0.02
 C28-F4 \\sim C28-F5 \\sim C28-F6
 with sigma of 0.02
 F21-C51 \\sim F21A-C51
 with sigma of 0.02
 C28-F4A \\sim C28-F5A \\sim C28-F6A
 with sigma of 0.02
 F4-F5 \\sim F5-F6 \\sim F6-F4
 with sigma of 0.02
 F4A-F5A \\sim F5A-F6A \\sim F6A-F4A
 with sigma of 0.02
 F19-C51 \\sim F19A-C51
 with sigma of 0.02
 C51-F20 \\sim C51-F20A
 with sigma of 0.02
2. Rigid body (RIGU) restrains
 F5A, F4, F6, F4A, F5, F6A, C28
 with sigma for 1-2 distances of 0.004 and sigma for 1-3 distances of 0.004
3. Others
 Sof(F6A)=Sof(F4A)=Sof(F4)=1-FVAR(1)
 Sof(F6)=Sof(F5)=Sof(F5A)=FVAR(1)
 Sof(F20A)=Sof(F19A)=Sof(F21A)=1-FVAR(2)
 Sof(F21)=Sof(F19)=Sof(F20)=FVAR(2)
4.a Secondary CH2 refined with riding coordinates:
 C13(H13A,H13B), C11(H11A,H11B), C6(H6A,H6B), C19(H19A,H19B), C15(H15A,H15B),
 C17(H17A,H17B), C16(H16A,H16B)
4.b Aromatic/amide H refined with riding coordinates:
 C34(H34), C42(H42), C30(H30), C32(H32), C50(H50), C46(H46), C48(H48),
 C38(H38), C40(H40), C22(H22), C26(H26), C24(H24)
4.c Idealised Me refined as rotating group:
 C10(H10A,H10B,H10C), C20(H20A,H20B,H20C), C12(H12A,H12B,H12C), C14(H14A,H14B,
 H14C), C9(H9A,H9B,H9C), C18(H18A,H18B,H18C), C7(H7A,H7B,H7C), C8(H8A,H8B,H8C)
;
_olex2_submission_special_instructions 'No special instructions were received'

loop_
_space_group_symop_operation_xyz
'x, y, z'
'-x, -y, -z'

loop_
_atom_site_label
_atom_site_type_symbol
_atom_site_fract_x
_atom_site_fract_y
_atom_site_fract_z
_atom_site_U_iso_or_equiv
_atom_site_adp_type
_atom_site_occupancy
_atom_site_site_symmetry_order
_atom_site_calc_flag
_atom_site_refinement_flags_posn
_atom_site_refinement_flags_adp
_atom_site_refinement_flags_occupancy
_atom_site_disorder_assembly
_atom_site_disorder_group
Fe1 Fe 0.56625(3) 0.98161(4) 0.75601(2) 0.02113(12) Uani 1 1 d . . . . .
P2 P 0.71115(7) 0.89331(7) 0.77839(5) 0.02502(18) Uani 1 1 d . . . . .
P1 P 0.68564(7) 1.08630(7) 0.70874(5) 0.02534(19) Uani 1 1 d . . . . .
F12 F 0.20075(17) 0.82896(19) 0.62149(11) 0.0367(5) Uani 1 1 d . . . . .
F10 F 0.03056(18) 0.8367(2) 0.62936(13) 0.0440(6) Uani 1 1 d . . . . .
F22 F -0.0922(2) 0.09882(17) 0.50387(12) 0.0457(6) Uani 1 1 d . . . . .
F24 F -0.0059(2) 0.09488(18) 0.60404(13) 0.0495(6) Uani 1 1 d . . . . .
O1 O 0.60295(19) 1.0795(2) 0.84436(13) 0.0291(5) Uani 1 1 d . . . . .
F11 F 0.1441(3) 0.96836(18) 0.69043(13) 0.0534(7) Uani 1 1 d . . . . .
F8 F 0.1674(3) 0.8161(2) 0.98087(12) 0.0582(8) Uani 1 1 d . . . . .
F23 F 0.0794(2) 0.1394(2) 0.51635(17) 0.0610(8) Uani 1 1 d . . . . .
F17 F -0.1618(2) 0.4581(3) 1.00592(14) 0.0619(8) Uani 1 1 d . . . . .
F18 F -0.1840(2) 0.5625(2) 0.93370(19) 0.0667(9) Uani 1 1 d . . . . .
F9 F 0.1797(4) 0.9644(2) 0.94588(14) 0.0874(13) Uani 1 1 d . . . . .
F3 F 0.5165(3) 0.4217(3) 0.8821(2) 0.0827(11) Uani 1 1 d . . . . .
F16 F -0.2588(2) 0.3990(3) 0.90778(19) 0.0739(10) Uani 1 1 d . . . . .
F14 F 0.0191(3) 0.1102(2) 0.8877(2) 0.0684(9) Uani 1 1 d . . . . .
F15 F 0.1575(3) 0.1436(3) 0.8366(2) 0.0854(12) Uani 1 1 d . . . . .
C33 C 0.1286(2) 0.8030(2) 0.73025(17) 0.0214(6) Uani 1 1 d . . . . .
C34 C 0.1238(2) 0.6893(2) 0.71351(16) 0.0207(6) Uani 1 1 d . . . . .
H34 H 0.125900 0.651529 0.664154 0.025 Uiso 1 1 calc R U . . .
C29 C 0.1159(2) 0.6291(2) 0.76736(17) 0.0196(6) Uani 1 1 d . . . . .
C42 C -0.0258(2) 0.4748(2) 0.84661(17) 0.0228(6) Uani 1 1 d . . . . .
H42 H -0.057188 0.536170 0.836399 0.027 Uiso 1 1 calc R U . . .
C31 C 0.1261(2) 0.8048(2) 0.85578(17) 0.0218(6) Uani 1 1 d . . . . .
C45 C 0.0366(3) 0.4372(2) 0.67289(17) 0.0217(6) Uani 1 1 d . . . . .
C41 C -0.0715(3) 0.4226(3) 0.89703(18) 0.0267(7) Uani 1 1 d . . . . .
C30 C 0.1187(2) 0.6909(2) 0.83954(17) 0.0204(6) Uani 1 1 d . . . . .
H30 H 0.115358 0.654105 0.878204 0.025 Uiso 1 1 calc R U . . .
C32 C 0.1296(3) 0.8626(2) 0.80161(17) 0.0230(6) Uani 1 1 d . . . . .
H32 H 0.132583 0.940144 0.812847 0.028 Uiso 1 1 calc R U . . .
F21 F -0.2631(11) 0.5196(16) 0.5828(8) 0.099(5) Uani 0.54(3) 1 d D . P A 1
C50 C 0.0414(3) 0.3258(3) 0.64231(17) 0.0249(6) Uani 1 1 d . . . . .
H50 H 0.091313 0.287707 0.664116 0.030 Uiso 1 1 calc R U . . .
C37 C 0.0650(3) 0.4402(2) 0.81025(17) 0.0219(6) Uani 1 1 d . . . . .
C4 C 0.4506(3) 0.8468(3) 0.6919(2) 0.0315(7) Uani 1 1 d . . . . .
C46 C -0.0407(3) 0.4867(3) 0.63842(17) 0.0229(6) Uani 1 1 d . . . . .
H46 H -0.048805 0.561599 0.657533 0.028 Uiso 1 1 calc R U . . .
F7 F 0.0278(3) 0.8833(4) 0.95258(18) 0.1075(17) Uani 1 1 d . . . . .
C5 C 0.4327(3) 0.8727(3) 0.76766(19) 0.0260(7) Uani 1 1 d . . . . .
C49 C -0.0242(3) 0.2692(3) 0.58130(18) 0.0274(7) Uani 1 1 d . . . . .
C47 C -0.1064(3) 0.4297(3) 0.57695(18) 0.0262(7) Uani 1 1 d . . . . .
C1 C 0.4114(3) 0.9844(3) 0.7873(2) 0.0303(7) Uani 1 1 d . . . . .
F19 F -0.2298(19) 0.4386(15) 0.4796(7) 0.095(6) Uani 0.54(3) 1 d D . P A 1
F13 F 0.1511(4) 0.2059(3) 0.9501(3) 0.129(2) Uani 1 1 d . . . . .
C48 C -0.0984(3) 0.3203(3) 0.54720(18) 0.0284(7) Uani 1 1 d . . . . .
H48 H -0.142156 0.281748 0.504950 0.034 Uiso 1 1 calc R U . . .
F2 F 0.6004(3) 0.5508(4) 0.8438(3) 0.1148(17) Uani 1 1 d . . . . .
C35 C 0.1266(3) 0.8663(3) 0.93325(19) 0.0322(8) Uani 1 1 d . . . . .
C21 C 0.2410(3) 0.4734(3) 0.7359(2) 0.0284(7) Uani 1 1 d . . . . .
C36 C 0.1262(3) 0.8600(3) 0.66853(18) 0.0270(7) Uani 1 1 d . . . . .
C3 C 0.4386(3) 0.9415(3) 0.6648(2) 0.0371(9) Uani 1 1 d . . . . .
C38 C 0.1045(3) 0.3472(3) 0.82634(19) 0.0276(7) Uani 1 1 d . . . . .
H38 H 0.166357 0.320737 0.803513 0.033 Uiso 1 1 calc R U . . .
F1 F 0.4707(4) 0.5830(4) 0.9098(2) 0.122(2) Uani 1 1 d . . . . .
C40 C -0.0313(3) 0.3302(3) 0.9114(2) 0.0354(8) Uani 1 1 d . . . . .
H40 H -0.062796 0.293943 0.945455 0.042 Uiso 1 1 calc R U . . .
C13 C 0.6954(3) 1.0653(3) 0.6104(2) 0.0371(8) Uani 1 1 d . . . . .
H13A H 0.626439 1.081359 0.588360 0.044 Uiso 1 1 calc R U . . .
H13B H 0.753597 1.118703 0.601416 0.044 Uiso 1 1 calc R U . . .
C11 C 0.6693(3) 1.2319(3) 0.7383(2) 0.0359(8) Uani 1 1 d . . . . .
H11A H 0.598499 1.244588 0.716819 0.043 Uiso 1 1 calc R U . . .
H11B H 0.665973 1.249727 0.791875 0.043 Uiso 1 1 calc R U . . .
C39 C 0.0563(3) 0.2923(3) 0.8746(2) 0.0356(8) Uani 1 1 d . . . . .
C22 C 0.3151(3) 0.4972(3) 0.7968(2) 0.0365(8) Uani 1 1 d . . . . .
H22 H 0.290311 0.522155 0.843807 0.044 Uiso 1 1 calc R U . . .
C2 C 0.4148(3) 1.0266(3) 0.7231(2) 0.0369(9) Uani 1 1 d . . . . .
C51 C -0.1855(3) 0.4892(3) 0.5423(2) 0.0389(9) Uani 1 1 d D . . . .
C6 C 0.4123(3) 1.0525(3) 0.8638(2) 0.0411(9) Uani 1 1 d . . . . .
H6A H 0.408427 1.004605 0.898750 0.049 Uiso 1 1 calc R U . . .
H6B H 0.348736 1.094994 0.868548 0.049 Uiso 1 1 calc R U . . .
C26 C 0.2829(3) 0.4362(3) 0.6680(2) 0.0350(8) Uani 1 1 d . . . . .
H26 H 0.235347 0.420492 0.625068 0.042 Uiso 1 1 calc R U . . .
C19 C 0.7512(3) 0.9185(3) 0.87592(19) 0.0323(7) Uani 1 1 d . . . . .
H19A H 0.822700 0.891523 0.881949 0.039 Uiso 1 1 calc R U . . .
H19B H 0.759875 0.998469 0.896524 0.039 Uiso 1 1 calc R U . . .
C10 C 0.4196(3) 0.7899(3) 0.8134(2) 0.0357(8) Uani 1 1 d . . . . .
H10A H 0.478543 0.742788 0.805924 0.054 Uiso 1 1 calc R U . . .
H10B H 0.349848 0.745235 0.799197 0.054 Uiso 1 1 calc R U . . .
H10C H 0.421959 0.827623 0.864881 0.054 Uiso 1 1 calc R U . . .
C15 C 0.8220(3) 1.0731(3) 0.7464(2) 0.0355(8) Uani 1 1 d . . . . .
H15A H 0.877322 1.101519 0.717539 0.043 Uiso 1 1 calc R U . . .
H15B H 0.833616 1.116563 0.797305 0.043 Uiso 1 1 calc R U . . .
C52 C -0.0101(3) 0.1511(3) 0.5515(2) 0.0344(8) Uani 1 1 d . . . . .
C20 C 0.6720(4) 0.8654(4) 0.9194(2) 0.0431(9) Uani 1 1 d . . . . .
H20A H 0.660120 0.786557 0.898171 0.065 Uiso 1 1 calc R U . . .
H20B H 0.602944 0.897051 0.918032 0.065 Uiso 1 1 calc R U . . .
H20C H 0.701810 0.878202 0.969980 0.065 Uiso 1 1 calc R U . . .
F20 F -0.1434(11) 0.5838(8) 0.5330(10) 0.084(5) Uani 0.54(3) 1 d D . P A 1
C17 C 0.7116(3) 0.7458(3) 0.7441(2) 0.0360(8) Uani 1 1 d . . . . .
H17A H 0.647231 0.708272 0.760410 0.043 Uiso 1 1 calc R U . . .
H17B H 0.704279 0.729200 0.690165 0.043 Uiso 1 1 calc R U . . .
B1 B 0.1140(3) 0.4964(3) 0.74693(19) 0.0204(6) Uani 1 1 d . . . . .
C23 C 0.4263(3) 0.4849(3) 0.7898(3) 0.0479(11) Uani 1 1 d . . . . .
C25 C 0.3924(3) 0.4217(3) 0.6619(3) 0.0444(10) Uani 1 1 d . . . . .
C44 C -0.1686(3) 0.4609(3) 0.9353(2) 0.0349(8) Uani 1 1 d . . . . .
C16 C 0.8334(3) 0.9531(3) 0.7444(2) 0.0368(8) Uani 1 1 d . . . . .
H16A H 0.898483 0.947000 0.775158 0.044 Uiso 1 1 calc R U . . .
H16B H 0.841946 0.913182 0.693814 0.044 Uiso 1 1 calc R U . . .
C12 C 0.7561(4) 1.3115(3) 0.7192(3) 0.0451(10) Uani 1 1 d . . . . .
H12A H 0.751099 1.305162 0.666456 0.068 Uiso 1 1 calc R U . . .
H12B H 0.827813 1.294353 0.734635 0.068 Uiso 1 1 calc R U . . .
H12C H 0.745555 1.386272 0.744284 0.068 Uiso 1 1 calc R U . . .
C24 C 0.4640(3) 0.4468(3) 0.7218(3) 0.0494(11) Uani 1 1 d . . . . .
H24 H 0.538755 0.438403 0.717013 0.059 Uiso 1 1 calc R U . . .
N1 N 0.5167(4) 1.1299(4) 0.8803(3) 0.0669(13) Uani 1 1 d . . . . .
C14 C 0.7184(4) 0.9515(4) 0.5718(2) 0.0470(10) Uani 1 1 d . . . . .
H14A H 0.706593 0.942891 0.518995 0.071 Uiso 1 1 calc R U . . .
H14B H 0.669720 0.896969 0.587389 0.071 Uiso 1 1 calc R U . . .
H14C H 0.793823 0.941255 0.584010 0.071 Uiso 1 1 calc R U . . .
C9 C 0.4621(4) 0.7359(4) 0.6463(3) 0.0524(11) Uani 1 1 d . . . . .
H9A H 0.515224 0.742141 0.610411 0.079 Uiso 1 1 calc R U . . .
H9B H 0.391890 0.703679 0.621008 0.079 Uiso 1 1 calc R U . . .
H9C H 0.486803 0.689172 0.677545 0.079 Uiso 1 1 calc R U . . .
N2 N 0.5498(5) 1.1748(4) 0.9595(3) 0.0778(15) Uani 1 1 d D . . . .
C43 C 0.0991(4) 0.1905(4) 0.8876(3) 0.0498(11) Uani 1 1 d . . . . .
C18 C 0.8129(4) 0.6980(4) 0.7682(3) 0.0506(11) Uani 1 1 d . . . . .
H18A H 0.806694 0.619250 0.746766 0.076 Uiso 1 1 calc R U . . .
H18B H 0.819448 0.710816 0.821413 0.076 Uiso 1 1 calc R U . . .
H18C H 0.877346 0.733567 0.751693 0.076 Uiso 1 1 calc R U . . .
C7 C 0.3818(3) 1.1366(4) 0.7159(3) 0.0569(14) Uani 1 1 d . . . . .
H7A H 0.408433 1.192310 0.759842 0.085 Uiso 1 1 calc R U . . .
H7B H 0.302601 1.132589 0.709858 0.085 Uiso 1 1 calc R U . . .
H7C H 0.413129 1.156006 0.673333 0.085 Uiso 1 1 calc R U . . .
C28 C 0.4330(4) 0.3781(4) 0.5882(3) 0.0594(12) Uani 1 1 d D . . . .
C27 C 0.5007(4) 0.5096(4) 0.8567(4) 0.0670(17) Uani 1 1 d . . . . .
C8 C 0.4332(4) 0.9451(5) 0.5856(3) 0.0607(14) Uani 1 1 d . . . . .
H8A H 0.454987 1.019780 0.581124 0.091 Uiso 1 1 calc R U . . .
H8B H 0.358793 0.922271 0.564188 0.091 Uiso 1 1 calc R U . . .
H8C H 0.482141 0.895517 0.559845 0.091 Uiso 1 1 calc R U . . .
F6A F 0.5244(11) 0.3392(15) 0.5945(11) 0.136(7) Uani 0.490(11) 1 d D . P B 2
F6 F 0.3604(9) 0.3554(15) 0.5317(6) 0.123(5) Uani 0.510(11) 1 d D . P B 1
F5 F 0.4830(13) 0.2937(10) 0.5849(7) 0.107(5) Uani 0.510(11) 1 d D . P B 1
F4A F 0.3689(12) 0.2971(12) 0.5507(8) 0.154(8) Uani 0.490(11) 1 d D . P B 2
F5A F 0.4460(12) 0.4523(10) 0.5561(6) 0.100(4) Uani 0.510(11) 1 d D . P B 2
F4 F 0.5051(12) 0.4501(12) 0.5700(11) 0.165(8) Uani 0.490(11) 1 d D . P B 1
F20A F -0.2613(19) 0.4220(18) 0.4998(14) 0.103(8) Uani 0.46(3) 1 d D . P A 2
F19A F -0.2395(16) 0.5488(16) 0.5885(7) 0.116(9) Uani 0.46(3) 1 d D . P A 2
F21A F -0.1393(14) 0.546(3) 0.5019(17) 0.140(9) Uani 0.46(3) 1 d D . P A 2
H2A H 0.621(3) 1.224(4) 0.964(3) 0.079(19) Uiso 1 1 d D . . . .
H2B H 0.489(3) 1.206(4) 0.990(2) 0.059(15) Uiso 1 1 d D . . . .

loop_
_atom_site_aniso_label
_atom_site_aniso_U_11
_atom_site_aniso_U_22
_atom_site_aniso_U_33
_atom_site_aniso_U_23
_atom_site_aniso_U_13
_atom_site_aniso_U_12
Fe1 0.0181(2) 0.0236(2) 0.0227(2) 0.00736(17) 0.00243(16) 0.00231(16)
P2 0.0212(4) 0.0289(4) 0.0254(4) 0.0055(3) 0.0017(3) 0.0066(3)
P1 0.0218(4) 0.0299(4) 0.0246(4) 0.0076(3) 0.0041(3) -0.0004(3)
F12 0.0349(11) 0.0488(13) 0.0306(11) 0.0182(10) 0.0073(9) 0.0017(9)
F10 0.0335(11) 0.0679(16) 0.0399(12) 0.0336(12) -0.0044(9) 0.0041(11)
F22 0.0733(17) 0.0236(10) 0.0332(12) -0.0029(9) 0.0005(11) -0.0063(10)
F24 0.089(2) 0.0225(10) 0.0367(12) 0.0055(9) 0.0007(12) 0.0123(11)
O1 0.0286(12) 0.0321(12) 0.0267(12) 0.0044(10) 0.0076(9) 0.0061(10)
F11 0.105(2) 0.0227(11) 0.0361(12) 0.0159(9) 0.0023(13) 0.0038(12)
F8 0.111(2) 0.0396(13) 0.0233(11) 0.0058(10) -0.0117(13) 0.0173(14)
F23 0.0645(17) 0.0324(13) 0.082(2) -0.0063(13) 0.0369(15) 0.0121(12)
F17 0.0578(17) 0.096(2) 0.0389(14) 0.0183(14) 0.0161(12) 0.0294(16)
F18 0.0687(19) 0.0522(16) 0.097(2) 0.0336(16) 0.0456(17) 0.0355(14)
F9 0.189(4) 0.0319(14) 0.0276(13) -0.0017(11) 0.0001(18) -0.0341(18)
F3 0.076(2) 0.0535(18) 0.119(3) 0.0343(19) -0.039(2) 0.0009(15)
F16 0.0296(13) 0.091(2) 0.083(2) -0.0154(18) 0.0050(13) -0.0055(14)
F14 0.078(2) 0.0360(14) 0.098(2) 0.0307(15) 0.0048(18) 0.0053(13)
F15 0.108(3) 0.0494(17) 0.122(3) 0.0419(19) 0.054(2) 0.0496(18)
C33 0.0220(14) 0.0197(14) 0.0234(15) 0.0080(12) -0.0001(11) 0.0003(11)
C34 0.0214(14) 0.0206(14) 0.0195(14) 0.0039(11) -0.0007(11) 0.0021(11)
C29 0.0170(13) 0.0165(13) 0.0250(15) 0.0048(11) -0.0016(11) 0.0014(10)
C42 0.0222(15) 0.0173(14) 0.0283(16) 0.0053(12) -0.0035(12) 0.0015(11)
C31 0.0240(15) 0.0190(14) 0.0222(15) 0.0046(12) 0.0003(12) 0.0019(11)
C45 0.0250(15) 0.0188(14) 0.0212(14) 0.0037(11) 0.0052(12) 0.0029(11)
C41 0.0276(16) 0.0229(15) 0.0286(16) 0.0046(13) 0.0005(13) 0.0021(12)
C30 0.0215(14) 0.0179(14) 0.0224(15) 0.0071(11) -0.0015(11) -0.0001(11)
C32 0.0275(16) 0.0160(14) 0.0249(15) 0.0043(12) -0.0004(12) 0.0020(11)
F21 0.056(5) 0.185(14) 0.090(9) 0.075(9) 0.030(6) 0.070(7)
C50 0.0318(17) 0.0202(15) 0.0241(15) 0.0054(12) 0.0072(13) 0.0059(12)
C37 0.0250(15) 0.0145(13) 0.0246(15) 0.0026(11) -0.0037(12) 0.0006(11)
C4 0.0210(15) 0.0370(19) 0.0343(18) 0.0073(15) -0.0057(13) -0.0027(13)
C46 0.0242(15) 0.0185(14) 0.0242(15) 0.0010(12) 0.0020(12) 0.0024(11)
F7 0.075(2) 0.187(5) 0.0436(17) -0.027(2) 0.0118(16) 0.053(3)
C5 0.0199(15) 0.0271(16) 0.0331(17) 0.0128(14) -0.0011(12) -0.0005(12)
C49 0.0390(18) 0.0184(15) 0.0228(15) 0.0002(12) 0.0096(13) 0.0002(13)
C47 0.0285(16) 0.0266(16) 0.0221(15) 0.0037(13) 0.0011(12) 0.0008(13)
C1 0.0178(15) 0.0310(17) 0.046(2) 0.0152(15) 0.0070(14) 0.0035(13)
F19 0.157(16) 0.072(9) 0.043(5) -0.015(4) -0.056(6) 0.056(10)
F13 0.192(5) 0.0442(18) 0.134(4) 0.003(2) -0.113(3) 0.038(2)
C48 0.0369(18) 0.0247(16) 0.0202(15) 0.0008(12) 0.0018(13) -0.0034(13)
F2 0.055(2) 0.117(3) 0.175(4) 0.074(3) -0.059(2) -0.038(2)
C35 0.051(2) 0.0228(16) 0.0231(16) 0.0051(13) 0.0022(15) 0.0043(15)
C21 0.0238(16) 0.0163(14) 0.048(2) 0.0132(14) 0.0006(14) 0.0036(12)
C36 0.0313(17) 0.0256(16) 0.0254(16) 0.0101(13) -0.0002(13) 0.0007(13)
C3 0.0233(17) 0.053(2) 0.038(2) 0.0242(18) -0.0062(14) -0.0077(15)
C38 0.0346(18) 0.0203(15) 0.0304(17) 0.0074(13) 0.0064(14) 0.0099(13)
F1 0.112(3) 0.108(3) 0.112(3) -0.043(3) -0.077(3) 0.050(3)
C40 0.045(2) 0.0294(18) 0.038(2) 0.0170(15) 0.0126(16) 0.0085(15)
C13 0.0365(19) 0.048(2) 0.0272(18) 0.0107(16) 0.0076(15) -0.0010(16)
C11 0.0342(19) 0.0283(18) 0.044(2) 0.0077(15) 0.0089(16) -0.0025(14)
C39 0.047(2) 0.0259(17) 0.039(2) 0.0148(15) 0.0093(17) 0.0120(15)
C22 0.0309(18) 0.0201(16) 0.057(2) 0.0077(16) -0.0080(16) 0.0038(13)
C2 0.0184(15) 0.037(2) 0.063(3) 0.0295(19) -0.0021(15) -0.0008(14)
C51 0.039(2) 0.040(2) 0.035(2) 0.0069(16) -0.0101(16) 0.0046(16)
C6 0.034(2) 0.040(2) 0.053(2) 0.0117(18) 0.0217(18) 0.0095(16)
C26 0.0304(18) 0.0298(18) 0.052(2) 0.0202(16) 0.0119(16) 0.0082(14)
C19 0.0278(17) 0.0398(19) 0.0281(17) 0.0061(15) -0.0048(13) 0.0050(14)
C10 0.0293(18) 0.0337(19) 0.048(2) 0.0208(17) -0.0021(16) -0.0020(14)
C15 0.0231(16) 0.047(2) 0.038(2) 0.0149(17) 0.0030(14) -0.0026(15)
C52 0.052(2) 0.0222(17) 0.0284(17) 0.0019(14) 0.0112(16) 0.0032(15)
C20 0.047(2) 0.053(2) 0.0294(19) 0.0140(17) -0.0039(16) -0.0015(19)
F20 0.072(7) 0.048(5) 0.140(11) 0.057(5) -0.049(8) -0.010(4)
C17 0.0368(19) 0.0323(19) 0.038(2) 0.0020(15) 0.0026(15) 0.0123(15)
B1 0.0217(16) 0.0168(15) 0.0238(16) 0.0065(13) 0.0002(13) 0.0040(12)
C23 0.037(2) 0.0200(17) 0.085(3) 0.0155(19) -0.021(2) -0.0019(15)
C25 0.0303(19) 0.038(2) 0.075(3) 0.028(2) 0.0169(19) 0.0122(16)
C44 0.0297(18) 0.0340(19) 0.041(2) 0.0090(16) 0.0037(15) 0.0039(14)
C16 0.0214(16) 0.053(2) 0.040(2) 0.0157(18) 0.0076(14) 0.0100(15)
C12 0.046(2) 0.036(2) 0.051(2) 0.0103(18) 0.0102(19) -0.0105(17)
C24 0.030(2) 0.032(2) 0.091(4) 0.021(2) 0.011(2) 0.0078(16)
N1 0.055(3) 0.074(3) 0.062(3) -0.008(2) 0.023(2) 0.009(2)
C14 0.051(2) 0.056(3) 0.030(2) -0.0005(18) 0.0074(17) 0.006(2)
C9 0.044(2) 0.054(3) 0.047(2) -0.010(2) -0.0113(19) -0.003(2)
N2 0.078(3) 0.077(3) 0.062(3) -0.018(2) 0.031(3) -0.005(3)
C43 0.060(3) 0.042(2) 0.058(3) 0.027(2) 0.017(2) 0.018(2)
C18 0.049(2) 0.042(2) 0.062(3) 0.006(2) 0.003(2) 0.026(2)
C7 0.032(2) 0.049(3) 0.104(4) 0.050(3) -0.004(2) 0.0038(18)
C28 0.045(2) 0.070(3) 0.076(3) 0.031(3) 0.031(2) 0.022(2)
C27 0.042(3) 0.036(2) 0.116(5) 0.013(3) -0.033(3) 0.0052(19)
C8 0.042(2) 0.101(4) 0.042(2) 0.038(3) -0.0160(19) -0.019(2)
F6A 0.093(7) 0.210(18) 0.145(12) 0.073(13) 0.063(7) 0.114(10)
F6 0.081(6) 0.242(16) 0.054(4) 0.016(7) 0.021(4) 0.092(8)
F5 0.183(14) 0.100(7) 0.068(6) 0.043(5) 0.045(8) 0.094(9)
F4A 0.131(11) 0.157(11) 0.118(11) -0.073(9) 0.086(8) -0.062(9)
F5A 0.146(11) 0.096(6) 0.086(6) 0.059(5) 0.039(7) 0.050(7)
F4 0.159(12) 0.130(10) 0.218(17) 0.050(10) 0.145(12) -0.016(9)
F20A 0.087(9) 0.059(6) 0.135(16) -0.012(10) -0.089(11) 0.007(6)
F19A 0.152(15) 0.124(10) 0.053(6) -0.049(8) -0.055(9) 0.117(11)
F21A 0.067(8) 0.26(2) 0.167(16) 0.189(17) 0.043(10) 0.058(13)

loop_
_atom_type_symbol
_atom_type_description
_atom_type_scat_dispersion_real
_atom_type_scat_dispersion_imag
_atom_type_scat_source
C C 0.0033 0.0016 'International Tables Vol C Tables 4.2.6.8 and 6.1.1.4'
H H 0.0000 0.0000 'International Tables Vol C Tables 4.2.6.8 and 6.1.1.4'
B B 0.0013 0.0007 'International Tables Vol C Tables 4.2.6.8 and 6.1.1.4'
F F 0.0171 0.0103 'International Tables Vol C Tables 4.2.6.8 and 6.1.1.4'
Fe Fe 0.3463 0.8444 'International Tables Vol C Tables 4.2.6.8 and 6.1.1.4'
N N 0.0061 0.0033 'International Tables Vol C Tables 4.2.6.8 and 6.1.1.4'
O O 0.0106 0.0060 'International Tables Vol C Tables 4.2.6.8 and 6.1.1.4'
P P 0.1023 0.0942 'International Tables Vol C Tables 4.2.6.8 and 6.1.1.4'

loop_
_geom_angle_atom_site_label_1
_geom_angle_atom_site_label_2
_geom_angle_atom_site_label_3
_geom_angle
_geom_angle_site_symmetry_1
_geom_angle_site_symmetry_3
_geom_angle_publ_flag
P1 Fe1 P2 84.89(4) . . ?
O1 Fe1 P2 88.22(8) . . ?
O1 Fe1 P1 86.61(8) . . ?
O1 Fe1 C4 146.99(12) . . ?
O1 Fe1 C5 108.79(12) . . ?
O1 Fe1 C1 84.84(13) . . ?
O1 Fe1 C3 140.91(14) . . ?
O1 Fe1 C2 102.85(15) . . ?
C4 Fe1 P2 102.29(10) . . ?
C4 Fe1 P1 125.08(10) . . ?
C4 Fe1 C3 37.38(14) . . ?
C5 Fe1 P2 103.30(9) . . ?
C5 Fe1 P1 162.53(10) . . ?
C5 Fe1 C4 38.52(13) . . ?
C5 Fe1 C3 64.17(13) . . ?
C5 Fe1 C2 66.18(13) . . ?
C1 Fe1 P2 135.73(10) . . ?
C1 Fe1 P1 137.95(10) . . ?
C1 Fe1 C4 65.70(15) . . ?
C1 Fe1 C5 40.20(13) . . ?
C1 Fe1 C3 65.31(15) . . ?
C1 Fe1 C2 40.15(15) . . ?
C3 Fe1 P2 130.71(12) . . ?
C3 Fe1 P1 98.74(10) . . ?
C2 Fe1 P2 166.59(11) . . ?
C2 Fe1 P1 103.09(10) . . ?
C2 Fe1 C4 64.31(15) . . ?
C2 Fe1 C3 38.13(17) . . ?
C19 P2 Fe1 112.13(12) . . ?
C19 P2 C16 101.24(18) . . ?
C17 P2 Fe1 121.81(13) . . ?
C17 P2 C19 105.02(18) . . ?
C17 P2 C16 104.27(19) . . ?
C16 P2 Fe1 110.20(13) . . ?
C13 P1 Fe1 121.58(13) . . ?
C13 P1 C11 103.78(19) . . ?
C13 P1 C15 105.55(18) . . ?
C11 P1 Fe1 112.24(12) . . ?
C11 P1 C15 104.66(19) . . ?
C15 P1 Fe1 107.66(12) . . ?
N1 O1 Fe1 116.6(2) . . ?
C34 C33 C36 118.2(3) . . ?
C32 C33 C34 121.5(3) . . ?
C32 C33 C36 120.2(3) . . ?
C33 C34 H34 119.0 . . ?
C33 C34 C29 121.9(3) . . ?
C29 C34 H34 119.0 . . ?
C34 C29 C30 115.8(3) . . ?
C34 C29 B1 121.1(3) . . ?
C30 C29 B1 122.9(3) . . ?
C41 C42 H42 118.8 . . ?
C41 C42 C37 122.4(3) . . ?
C37 C42 H42 118.8 . . ?
C30 C31 C35 119.5(3) . . ?
C32 C31 C30 121.6(3) . . ?
C32 C31 C35 118.8(3) . . ?
C50 C45 B1 119.1(3) . . ?
C46 C45 C50 115.1(3) . . ?
C46 C45 B1 125.6(3) . . ?
C42 C41 C44 121.5(3) . . ?
C40 C41 C42 120.8(3) . . ?
C40 C41 C44 117.6(3) . . ?
C29 C30 H30 119.1 . . ?
C31 C30 C29 121.7(3) . . ?
C31 C30 H30 119.1 . . ?
C33 C32 H32 121.3 . . ?
C31 C32 C33 117.4(3) . . ?
C31 C32 H32 121.3 . . ?
C45 C50 H50 118.8 . . ?
C49 C50 C45 122.5(3) . . ?
C49 C50 H50 118.8 . . ?
C42 C37 B1 122.4(3) . . ?
C38 C37 C42 115.5(3) . . ?
C38 C37 B1 121.8(3) . . ?
C5 C4 Fe1 66.98(19) . . ?
C5 C4 C9 126.3(4) . . ?
C3 C4 Fe1 71.7(2) . . ?
C3 C4 C5 107.9(3) . . ?
C3 C4 C9 125.2(4) . . ?
C9 C4 Fe1 134.1(3) . . ?
C45 C46 H46 118.8 . . ?
C47 C46 C45 122.4(3) . . ?
C47 C46 H46 118.8 . . ?
C4 C5 Fe1 74.50(19) . . ?
C4 C5 C1 108.0(3) . . ?
C4 C5 C10 124.3(3) . . ?
C1 C5 Fe1 67.34(18) . . ?
C1 C5 C10 126.9(3) . . ?
C10 C5 Fe1 131.8(2) . . ?
C50 C49 C52 118.2(3) . . ?
C48 C49 C50 121.4(3) . . ?
C48 C49 C52 120.4(3) . . ?
C46 C47 C51 119.1(3) . . ?
C48 C47 C46 121.1(3) . . ?
C48 C47 C51 119.8(3) . . ?
C5 C1 Fe1 72.46(19) . . ?
C5 C1 C2 107.7(3) . . ?
C5 C1 C6 125.7(3) . . ?
C2 C1 Fe1 72.8(2) . . ?
C2 C1 C6 125.1(3) . . ?
C6 C1 Fe1 109.5(2) . . ?
C49 C48 C47 117.5(3) . . ?
C49 C48 H48 121.3 . . ?
C47 C48 H48 121.3 . . ?
F8 C35 C31 114.1(3) . . ?
F8 C35 F7 105.2(4) . . ?
F9 C35 F8 107.0(3) . . ?
F9 C35 C31 113.1(3) . . ?
F9 C35 F7 104.8(4) . . ?
F7 C35 C31 111.9(3) . . ?
C22 C21 C26 116.5(3) . . ?
C22 C21 B1 119.0(3) . . ?
C26 C21 B1 124.5(3) . . ?
F12 C36 C33 112.2(3) . . ?
F10 C36 F12 105.8(3) . . ?
F10 C36 C33 111.4(3) . . ?
F11 C36 F12 106.4(3) . . ?
F11 C36 F10 107.4(3) . . ?
F11 C36 C33 113.2(3) . . ?
C4 C3 Fe1 70.9(2) . . ?
C4 C3 C2 108.5(3) . . ?
C4 C3 C8 125.2(4) . . ?
C2 C3 Fe1 67.1(2) . . ?
C2 C3 C8 125.5(4) . . ?
C8 C3 Fe1 135.6(3) . . ?
C37 C38 H38 118.9 . . ?
C39 C38 C37 122.2(3) . . ?
C39 C38 H38 118.9 . . ?
C41 C40 H40 121.0 . . ?
C41 C40 C39 118.1(3) . . ?
C39 C40 H40 121.0 . . ?
P1 C13 H13A 108.5 . . ?
P1 C13 H13B 108.5 . . ?
H13A C13 H13B 107.5 . . ?
C14 C13 P1 115.2(3) . . ?
C14 C13 H13A 108.5 . . ?
C14 C13 H13B 108.5 . . ?
P1 C11 H11A 108.1 . . ?
P1 C11 H11B 108.1 . . ?
H11A C11 H11B 107.3 . . ?
C12 C11 P1 116.8(3) . . ?
C12 C11 H11A 108.1 . . ?
C12 C11 H11B 108.1 . . ?
C38 C39 C43 120.1(3) . . ?
C40 C39 C38 121.0(3) . . ?
C40 C39 C43 118.9(3) . . ?
C21 C22 H22 119.4 . . ?
C21 C22 C23 121.2(4) . . ?
C23 C22 H22 119.4 . . ?
C1 C2 Fe1 67.07(19) . . ?
C1 C2 C7 126.0(4) . . ?
C3 C2 Fe1 74.8(2) . . ?
C3 C2 C1 107.9(3) . . ?
C3 C2 C7 125.5(4) . . ?
C7 C2 Fe1 130.6(3) . . ?
F21 C51 C47 113.3(7) . . ?
F21 C51 F20 100.7(10) . . ?
F19 C51 F21 107.0(12) . . ?
F19 C51 C47 116.0(9) . . ?
F19 C51 F20 105.0(10) . . ?
F20 C51 C47 113.4(6) . . ?
F20A C51 C47 112.1(11) . . ?
F19A C51 C47 113.0(7) . . ?
F19A C51 F20A 103.0(14) . . ?
F19A C51 F21A 110.3(15) . . ?
F21A C51 C47 111.9(8) . . ?
F21A C51 F20A 106.0(13) . . ?
C1 C6 H6A 110.0 . . ?
C1 C6 H6B 110.0 . . ?
C1 C6 N1 108.6(3) . . ?
H6A C6 H6B 108.4 . . ?
N1 C6 H6A 110.0 . . ?
N1 C6 H6B 110.0 . . ?
C21 C26 H26 119.1 . . ?
C25 C26 C21 121.8(4) . . ?
C25 C26 H26 119.1 . . ?
P2 C19 H19A 108.6 . . ?
P2 C19 H19B 108.6 . . ?
H19A C19 H19B 107.6 . . ?
C20 C19 P2 114.6(3) . . ?
C20 C19 H19A 108.6 . . ?
C20 C19 H19B 108.6 . . ?
C5 C10 H10A 109.5 . . ?
C5 C10 H10B 109.5 . . ?
C5 C10 H10C 109.5 . . ?
H10A C10 H10B 109.5 . . ?
H10A C10 H10C 109.5 . . ?
H10B C10 H10C 109.5 . . ?
P1 C15 H15A 109.8 . . ?
P1 C15 H15B 109.8 . . ?
H15A C15 H15B 108.2 . . ?
C16 C15 P1 109.6(3) . . ?
C16 C15 H15A 109.8 . . ?
C16 C15 H15B 109.8 . . ?
F22 C52 F24 105.5(3) . . ?
F22 C52 C49 112.7(3) . . ?
F24 C52 C49 112.2(3) . . ?
F23 C52 F22 106.2(3) . . ?
F23 C52 F24 108.0(3) . . ?
F23 C52 C49 111.8(3) . . ?
C19 C20 H20A 109.5 . . ?
C19 C20 H20B 109.5 . . ?
C19 C20 H20C 109.5 . . ?
H20A C20 H20B 109.5 . . ?
H20A C20 H20C 109.5 . . ?
H20B C20 H20C 109.5 . . ?
P2 C17 H17A 108.5 . . ?
P2 C17 H17B 108.5 . . ?
H17A C17 H17B 107.5 . . ?
C18 C17 P2 115.1(3) . . ?
C18 C17 H17A 108.5 . . ?
C18 C17 H17B 108.5 . . ?
C29 B1 C45 113.2(2) . . ?
C29 B1 C37 112.6(3) . . ?
C29 B1 C21 105.0(2) . . ?
C45 B1 C21 110.5(3) . . ?
C37 B1 C45 104.4(2) . . ?
C37 B1 C21 111.2(3) . . ?
C22 C23 C27 118.6(5) . . ?
C24 C23 C22 120.4(4) . . ?
C24 C23 C27 120.9(4) . . ?
C26 C25 C28 119.9(4) . . ?
C24 C25 C26 121.0(4) . . ?
C24 C25 C28 119.0(4) . . ?
F17 C44 C41 112.7(3) . . ?
F18 C44 F17 105.8(3) . . ?
F18 C44 C41 113.2(3) . . ?
F16 C44 F17 104.7(3) . . ?
F16 C44 F18 107.3(3) . . ?
F16 C44 C41 112.4(3) . . ?
P2 C16 H16A 109.9 . . ?
P2 C16 H16B 109.9 . . ?
C15 C16 P2 108.8(2) . . ?
C15 C16 H16A 109.9 . . ?
C15 C16 H16B 109.9 . . ?
H16A C16 H16B 108.3 . . ?
C11 C12 H12A 109.5 . . ?
C11 C12 H12B 109.5 . . ?
C11 C12 H12C 109.5 . . ?
H12A C12 H12B 109.5 . . ?
H12A C12 H12C 109.5 . . ?
H12B C12 H12C 109.5 . . ?
C23 C24 H24 120.5 . . ?
C25 C24 C23 119.1(4) . . ?
C25 C24 H24 120.5 . . ?
O1 N1 C6 110.5(3) . . ?
O1 N1 N2 110.2(4) . . ?
N2 N1 C6 115.4(4) . . ?
C13 C14 H14A 109.5 . . ?
C13 C14 H14B 109.5 . . ?
C13 C14 H14C 109.5 . . ?
H14A C14 H14B 109.5 . . ?
H14A C14 H14C 109.5 . . ?
H14B C14 H14C 109.5 . . ?
C4 C9 H9A 109.5 . . ?
C4 C9 H9B 109.5 . . ?
C4 C9 H9C 109.5 . . ?
H9A C9 H9B 109.5 . . ?
H9A C9 H9C 109.5 . . ?
H9B C9 H9C 109.5 . . ?
N1 N2 H2A 109(4) . . ?
N1 N2 H2B 115(3) . . ?
H2A N2 H2B 117(5) . . ?
F14 C43 C39 112.5(4) . . ?
F15 C43 F14 102.3(4) . . ?
F15 C43 C39 113.9(4) . . ?
F13 C43 F14 104.4(4) . . ?
F13 C43 F15 110.1(5) . . ?
F13 C43 C39 112.7(4) . . ?
C17 C18 H18A 109.5 . . ?
C17 C18 H18B 109.5 . . ?
C17 C18 H18C 109.5 . . ?
H18A C18 H18B 109.5 . . ?
H18A C18 H18C 109.5 . . ?
H18B C18 H18C 109.5 . . ?
C2 C7 H7A 109.5 . . ?
C2 C7 H7B 109.5 . . ?
C2 C7 H7C 109.5 . . ?
H7A C7 H7B 109.5 . . ?
H7A C7 H7C 109.5 . . ?
H7B C7 H7C 109.5 . . ?
F6A C28 C25 111.0(9) . . ?
F6 C28 C25 116.8(6) . . ?
F6 C28 F4 102.2(9) . . ?
F5 C28 C25 113.8(7) . . ?
F5 C28 F6 106.8(9) . . ?
F5 C28 F4 104.0(9) . . ?
F4A C28 C25 111.5(6) . . ?
F4A C28 F6A 104.8(9) . . ?
F5A C28 C25 109.6(7) . . ?
F5A C28 F6A 108.2(9) . . ?
F5A C28 F4A 111.6(10) . . ?
F4 C28 C25 111.8(9) . . ?
F3 C27 F2 105.5(4) . . ?
F3 C27 C23 113.1(4) . . ?
F2 C27 C23 111.0(6) . . ?
F1 C27 F3 107.7(6) . . ?
F1 C27 F2 104.7(5) . . ?
F1 C27 C23 114.2(4) . . ?
C3 C8 H8A 109.5 . . ?
C3 C8 H8B 109.5 . . ?
C3 C8 H8C 109.5 . . ?
H8A C8 H8B 109.5 . . ?
H8A C8 H8C 109.5 . . ?
H8B C8 H8C 109.5 . . ?

loop_
_geom_bond_atom_site_label_1
_geom_bond_atom_site_label_2
_geom_bond_distance
_geom_bond_site_symmetry_2
_geom_bond_publ_flag
Fe1 P2 2.2704(9) . ?
Fe1 P1 2.2466(9) . ?
Fe1 O1 1.848(2) . ?
Fe1 C4 2.208(3) . ?
Fe1 C5 2.109(3) . ?
Fe1 C1 2.041(3) . ?
Fe1 C3 2.218(4) . ?
Fe1 C2 2.117(3) . ?
P2 C19 1.832(4) . ?
P2 C17 1.830(4) . ?
P2 C16 1.843(4) . ?
P1 C13 1.828(4) . ?
P1 C11 1.830(4) . ?
P1 C15 1.839(4) . ?
F12 C36 1.340(4) . ?
F10 C36 1.339(4) . ?
F22 C52 1.343(5) . ?
F24 C52 1.344(4) . ?
O1 N1 1.421(5) . ?
F11 C36 1.331(4) . ?
F8 C35 1.317(4) . ?
F23 C52 1.325(5) . ?
F17 C44 1.341(5) . ?
F18 C44 1.319(5) . ?
F9 C35 1.315(4) . ?
F3 C27 1.330(6) . ?
F16 C44 1.317(5) . ?
F14 C43 1.353(6) . ?
F15 C43 1.304(6) . ?
C33 C34 1.393(4) . ?
C33 C32 1.387(4) . ?
C33 C36 1.501(4) . ?
C34 H34 0.9500 . ?
C34 C29 1.402(4) . ?
C29 C30 1.408(4) . ?
C29 B1 1.629(4) . ?
C42 H42 0.9500 . ?
C42 C41 1.390(5) . ?
C42 C37 1.403(5) . ?
C31 C30 1.393(4) . ?
C31 C32 1.384(4) . ?
C31 C35 1.494(4) . ?
C45 C50 1.402(4) . ?
C45 C46 1.401(4) . ?
C45 B1 1.643(5) . ?
C41 C40 1.384(5) . ?
C41 C44 1.499(5) . ?
C30 H30 0.9500 . ?
C32 H32 0.9500 . ?
F21 C51 1.292(10) . ?
C50 H50 0.9500 . ?
C50 C49 1.389(5) . ?
C37 C38 1.399(4) . ?
C37 B1 1.637(5) . ?
C4 C5 1.427(5) . ?
C4 C3 1.418(5) . ?
C4 C9 1.493(6) . ?
C46 H46 0.9500 . ?
C46 C47 1.397(4) . ?
F7 C35 1.320(5) . ?
C5 C1 1.428(5) . ?
C5 C10 1.500(5) . ?
C49 C48 1.383(5) . ?
C49 C52 1.500(4) . ?
C47 C48 1.384(5) . ?
C47 C51 1.499(5) . ?
C1 C2 1.429(5) . ?
C1 C6 1.506(6) . ?
F19 C51 1.281(11) . ?
F13 C43 1.282(6) . ?
C48 H48 0.9500 . ?
F2 C27 1.354(7) . ?
C21 C22 1.395(5) . ?
C21 C26 1.406(5) . ?
C21 B1 1.645(5) . ?
C3 C2 1.419(6) . ?
C3 C8 1.506(6) . ?
C38 H38 0.9500 . ?
C38 C39 1.390(5) . ?
F1 C27 1.298(7) . ?
C40 H40 0.9500 . ?
C40 C39 1.385(5) . ?
C13 H13A 0.9900 . ?
C13 H13B 0.9900 . ?
C13 C14 1.517(6) . ?
C11 H11A 0.9900 . ?
C11 H11B 0.9900 . ?
C11 C12 1.519(5) . ?
C39 C43 1.497(5) . ?
C22 H22 0.9500 . ?
C22 C23 1.413(6) . ?
C2 C7 1.514(5) . ?
C51 F20 1.311(9) . ?
C51 F20A 1.312(13) . ?
C51 F19A 1.278(11) . ?
C51 F21A 1.284(12) . ?
C6 H6A 0.9900 . ?
C6 H6B 0.9900 . ?
C6 N1 1.524(6) . ?
C26 H26 0.9500 . ?
C26 C25 1.396(5) . ?
C19 H19A 0.9900 . ?
C19 H19B 0.9900 . ?
C19 C20 1.516(5) . ?
C10 H10A 0.9800 . ?
C10 H10B 0.9800 . ?
C10 H10C 0.9800 . ?
C15 H15A 0.9900 . ?
C15 H15B 0.9900 . ?
C15 C16 1.526(6) . ?
C20 H20A 0.9800 . ?
C20 H20B 0.9800 . ?
C20 H20C 0.9800 . ?
C17 H17A 0.9900 . ?
C17 H17B 0.9900 . ?
C17 C18 1.534(5) . ?
C23 C24 1.387(7) . ?
C23 C27 1.484(7) . ?
C25 C24 1.362(7) . ?
C25 C28 1.507(7) . ?
C16 H16A 0.9900 . ?
C16 H16B 0.9900 . ?
C12 H12A 0.9800 . ?
C12 H12B 0.9800 . ?
C12 H12C 0.9800 . ?
C24 H24 0.9500 . ?
N1 N2 1.496(7) . ?
C14 H14A 0.9800 . ?
C14 H14B 0.9800 . ?
C14 H14C 0.9800 . ?
C9 H9A 0.9800 . ?
C9 H9B 0.9800 . ?
C9 H9C 0.9800 . ?
N2 H2A 1.02(2) . ?
N2 H2B 1.021(19) . ?
C18 H18A 0.9800 . ?
C18 H18B 0.9800 . ?
C18 H18C 0.9800 . ?
C7 H7A 0.9800 . ?
C7 H7B 0.9800 . ?
C7 H7C 0.9800 . ?
C28 F6A 1.287(11) . ?
C28 F6 1.324(11) . ?
C28 F5 1.271(10) . ?
C28 F4A 1.285(11) . ?
C28 F5A 1.229(9) . ?
C28 F4 1.331(10) . ?
C8 H8A 0.9800 . ?
C8 H8B 0.9800 . ?
C8 H8C 0.9800 . ?

loop_
_geom_torsion_atom_site_label_1
_geom_torsion_atom_site_label_2
_geom_torsion_atom_site_label_3
_geom_torsion_atom_site_label_4
_geom_torsion
_geom_torsion_site_symmetry_1
_geom_torsion_site_symmetry_2
_geom_torsion_site_symmetry_3
_geom_torsion_site_symmetry_4
_geom_torsion_publ_flag
Fe1 P2 C19 C20 70.0(3) . . . . ?
Fe1 P2 C17 C18 -176.3(3) . . . . ?
Fe1 P2 C16 C15 28.4(3) . . . . ?
Fe1 P1 C13 C14 -57.1(3) . . . . ?
Fe1 P1 C11 C12 170.9(3) . . . . ?
Fe1 P1 C15 C16 44.5(3) . . . . ?
Fe1 O1 N1 C6 31.9(5) . . . . ?
Fe1 O1 N1 N2 160.6(3) . . . . ?
Fe1 C4 C5 C1 59.3(2) . . . . ?
Fe1 C4 C5 C10 -130.4(3) . . . . ?
Fe1 C4 C3 C2 -56.6(2) . . . . ?
Fe1 C4 C3 C8 132.9(4) . . . . ?
Fe1 C5 C1 C2 64.7(2) . . . . ?
Fe1 C5 C1 C6 -101.8(3) . . . . ?
Fe1 C1 C2 C3 64.2(2) . . . . ?
Fe1 C1 C2 C7 -124.4(4) . . . . ?
Fe1 C1 C6 N1 21.9(4) . . . . ?
Fe1 C3 C2 C1 -59.2(2) . . . . ?
Fe1 C3 C2 C7 129.4(4) . . . . ?
P2 Fe1 O1 N1 -151.6(3) . . . . ?
P1 Fe1 O1 N1 123.5(3) . . . . ?
P1 C15 C16 P2 -45.6(3) . . . . ?
C33 C34 C29 C30 -3.1(4) . . . . ?
C33 C34 C29 B1 -178.2(3) . . . . ?
C34 C33 C32 C31 0.2(5) . . . . ?
C34 C33 C36 F12 -52.0(4) . . . . ?
C34 C33 C36 F10 66.4(4) . . . . ?
C34 C33 C36 F11 -172.4(3) . . . . ?
C34 C29 C30 C31 1.5(4) . . . . ?
C34 C29 B1 C45 -42.9(4) . . . . ?
C34 C29 B1 C37 -161.0(3) . . . . ?
C34 C29 B1 C21 77.9(3) . . . . ?
C42 C41 C40 C39 0.6(6) . . . . ?
C42 C41 C44 F17 -139.3(3) . . . . ?
C42 C41 C44 F18 -19.3(5) . . . . ?
C42 C41 C44 F16 102.5(4) . . . . ?
C42 C37 C38 C39 0.6(5) . . . . ?
C42 C37 B1 C29 41.4(4) . . . . ?
C42 C37 B1 C45 -81.8(3) . . . . ?
C42 C37 B1 C21 159.0(3) . . . . ?
C45 C50 C49 C48 0.0(5) . . . . ?
C45 C50 C49 C52 178.1(3) . . . . ?
C45 C46 C47 C48 0.4(5) . . . . ?
C45 C46 C47 C51 -178.7(3) . . . . ?
C41 C42 C37 C38 2.0(5) . . . . ?
C41 C42 C37 B1 175.8(3) . . . . ?
C41 C40 C39 C38 1.9(6) . . . . ?
C41 C40 C39 C43 -178.2(4) . . . . ?
C30 C29 B1 C45 142.4(3) . . . . ?
C30 C29 B1 C37 24.3(4) . . . . ?
C30 C29 B1 C21 -96.9(3) . . . . ?
C30 C31 C32 C33 -1.8(5) . . . . ?
C30 C31 C35 F8 28.9(5) . . . . ?
C30 C31 C35 F9 151.5(4) . . . . ?
C30 C31 C35 F7 -90.4(4) . . . . ?
C32 C33 C34 C29 2.3(5) . . . . ?
C32 C33 C36 F12 131.5(3) . . . . ?
C32 C33 C36 F10 -110.2(3) . . . . ?
C32 C33 C36 F11 11.0(5) . . . . ?
C32 C31 C30 C29 1.0(5) . . . . ?
C32 C31 C35 F8 -153.2(3) . . . . ?
C32 C31 C35 F9 -30.6(5) . . . . ?
C32 C31 C35 F7 87.5(4) . . . . ?
C50 C45 C46 C47 -1.5(5) . . . . ?
C50 C45 B1 C29 169.5(3) . . . . ?
C50 C45 B1 C37 -67.7(3) . . . . ?
C50 C45 B1 C21 52.0(4) . . . . ?
C50 C49 C48 C47 -1.2(5) . . . . ?
C50 C49 C52 F22 165.9(3) . . . . ?
C50 C49 C52 F24 47.0(5) . . . . ?
C50 C49 C52 F23 -74.6(4) . . . . ?
C37 C42 C41 C40 -2.7(5) . . . . ?
C37 C42 C41 C44 -180.0(3) . . . . ?
C37 C38 C39 C40 -2.6(6) . . . . ?
C37 C38 C39 C43 177.5(4) . . . . ?
C4 Fe1 O1 N1 -41.5(4) . . . . ?
C4 C5 C1 Fe1 -63.9(2) . . . . ?
C4 C5 C1 C2 0.8(4) . . . . ?
C4 C5 C1 C6 -165.7(3) . . . . ?
C4 C3 C2 Fe1 59.0(2) . . . . ?
C4 C3 C2 C1 -0.2(4) . . . . ?
C4 C3 C2 C7 -171.7(3) . . . . ?
C46 C45 C50 C49 1.3(5) . . . . ?
C46 C45 B1 C29 -14.5(4) . . . . ?
C46 C45 B1 C37 108.3(3) . . . . ?
C46 C45 B1 C21 -132.1(3) . . . . ?
C46 C47 C48 C49 1.0(5) . . . . ?
C46 C47 C51 F21 -67.2(11) . . . . ?
C46 C47 C51 F19 168.5(13) . . . . ?
C46 C47 C51 F20 46.8(10) . . . . ?
C46 C47 C51 F20A -161.7(16) . . . . ?
C46 C47 C51 F19A -45.8(14) . . . . ?
C46 C47 C51 F21A 79(2) . . . . ?
C5 Fe1 O1 N1 -48.1(3) . . . . ?
C5 C4 C3 Fe1 57.4(2) . . . . ?
C5 C4 C3 C2 0.8(4) . . . . ?
C5 C4 C3 C8 -169.7(3) . . . . ?
C5 C1 C2 Fe1 -64.5(2) . . . . ?
C5 C1 C2 C3 -0.4(4) . . . . ?
C5 C1 C2 C7 171.0(3) . . . . ?
C5 C1 C6 N1 103.9(4) . . . . ?
C1 Fe1 O1 N1 -15.3(3) . . . . ?
C1 C6 N1 O1 -33.8(5) . . . . ?
C1 C6 N1 N2 -159.6(4) . . . . ?
C48 C49 C52 F22 -16.0(5) . . . . ?
C48 C49 C52 F24 -134.9(4) . . . . ?
C48 C49 C52 F23 103.5(4) . . . . ?
C48 C47 C51 F21 113.8(11) . . . . ?
C48 C47 C51 F19 -10.6(13) . . . . ?
C48 C47 C51 F20 -132.3(10) . . . . ?
C48 C47 C51 F20A 19.2(16) . . . . ?
C48 C47 C51 F19A 135.1(13) . . . . ?
C48 C47 C51 F21A -100(2) . . . . ?
C35 C31 C30 C29 178.8(3) . . . . ?
C35 C31 C32 C33 -179.7(3) . . . . ?
C21 C22 C23 C24 -1.1(6) . . . . ?
C21 C22 C23 C27 -178.9(4) . . . . ?
C21 C26 C25 C24 -2.3(6) . . . . ?
C21 C26 C25 C28 178.0(4) . . . . ?
C36 C33 C34 C29 -174.2(3) . . . . ?
C36 C33 C32 C31 176.7(3) . . . . ?
C3 Fe1 O1 N1 23.8(4) . . . . ?
C3 C4 C5 Fe1 -60.3(2) . . . . ?
C3 C4 C5 C1 -1.0(4) . . . . ?
C3 C4 C5 C10 169.3(3) . . . . ?
C38 C37 B1 C29 -145.1(3) . . . . ?
C38 C37 B1 C45 91.7(3) . . . . ?
C38 C37 B1 C21 -27.6(4) . . . . ?
C38 C39 C43 F14 -135.5(4) . . . . ?
C38 C39 C43 F15 -19.6(7) . . . . ?
C38 C39 C43 F13 106.8(5) . . . . ?
C40 C41 C44 F17 43.3(5) . . . . ?
C40 C41 C44 F18 163.4(4) . . . . ?
C40 C41 C44 F16 -74.8(5) . . . . ?
C40 C39 C43 F14 44.6(6) . . . . ?
C40 C39 C43 F15 160.5(4) . . . . ?
C40 C39 C43 F13 -73.1(6) . . . . ?
C13 P1 C11 C12 -56.0(4) . . . . ?
C13 P1 C15 C16 -86.8(3) . . . . ?
C11 P1 C13 C14 175.5(3) . . . . ?
C11 P1 C15 C16 164.1(3) . . . . ?
C22 C21 C26 C25 1.3(5) . . . . ?
C22 C21 B1 C29 70.6(4) . . . . ?
C22 C21 B1 C45 -166.9(3) . . . . ?
C22 C21 B1 C37 -51.4(4) . . . . ?
C22 C23 C24 C25 0.1(6) . . . . ?
C22 C23 C27 F3 94.5(5) . . . . ?
C22 C23 C27 F2 -147.2(4) . . . . ?
C22 C23 C27 F1 -29.2(7) . . . . ?
C2 Fe1 O1 N1 20.8(3) . . . . ?
C2 C1 C6 N1 -60.4(5) . . . . ?
C51 C47 C48 C49 -180.0(3) . . . . ?
C6 C1 C2 Fe1 102.1(3) . . . . ?
C6 C1 C2 C3 166.3(3) . . . . ?
C6 C1 C2 C7 -22.3(6) . . . . ?
C26 C21 C22 C23 0.4(5) . . . . ?
C26 C21 B1 C29 -105.8(3) . . . . ?
C26 C21 B1 C45 16.7(4) . . . . ?
C26 C21 B1 C37 132.1(3) . . . . ?
C26 C25 C24 C23 1.5(6) . . . . ?
C26 C25 C28 F6A -160.4(10) . . . . ?
C26 C25 C28 F6 0.1(11) . . . . ?
C26 C25 C28 F5 -125.1(10) . . . . ?
C26 C25 C28 F4A -44.0(12) . . . . ?
C26 C25 C28 F5A 80.1(9) . . . . ?
C26 C25 C28 F4 117.4(10) . . . . ?
C19 P2 C17 C18 -47.6(4) . . . . ?
C19 P2 C16 C15 -90.5(3) . . . . ?
C10 C5 C1 Fe1 126.2(3) . . . . ?
C10 C5 C1 C2 -169.1(3) . . . . ?
C10 C5 C1 C6 24.3(5) . . . . ?
C15 P1 C13 C14 65.6(3) . . . . ?
C15 P1 C11 C12 54.5(4) . . . . ?
C52 C49 C48 C47 -179.2(3) . . . . ?
C17 P2 C19 C20 -64.3(3) . . . . ?
C17 P2 C16 C15 160.7(3) . . . . ?
B1 C29 C30 C31 176.5(3) . . . . ?
B1 C45 C50 C49 177.7(3) . . . . ?
B1 C45 C46 C47 -177.6(3) . . . . ?
B1 C37 C38 C39 -173.3(3) . . . . ?
B1 C21 C22 C23 -176.3(3) . . . . ?
B1 C21 C26 C25 177.8(3) . . . . ?
C44 C41 C40 C39 178.0(4) . . . . ?
C16 P2 C19 C20 -172.5(3) . . . . ?
C16 P2 C17 C18 58.4(4) . . . . ?
C24 C23 C27 F3 -83.3(6) . . . . ?
C24 C23 C27 F2 35.1(6) . . . . ?
C24 C23 C27 F1 153.1(5) . . . . ?
C24 C25 C28 F6A 19.9(11) . . . . ?
C24 C25 C28 F6 -179.6(10) . . . . ?
C24 C25 C28 F5 55.2(10) . . . . ?
C24 C25 C28 F4A 136.3(11) . . . . ?
C24 C25 C28 F5A -99.6(9) . . . . ?
C24 C25 C28 F4 -62.4(10) . . . . ?
C9 C4 C5 Fe1 128.8(4) . . . . ?
C9 C4 C5 C1 -171.9(3) . . . . ?
C9 C4 C5 C10 -1.7(5) . . . . ?
C9 C4 C3 Fe1 -131.6(4) . . . . ?
C9 C4 C3 C2 171.8(3) . . . . ?
C9 C4 C3 C8 1.4(6) . . . . ?
C28 C25 C24 C23 -178.7(4) . . . . ?
C27 C23 C24 C25 177.8(4) . . . . ?
C8 C3 C2 Fe1 -130.6(4) . . . . ?
C8 C3 C2 C1 170.2(3) . . . . ?
C8 C3 C2 C7 -1.3(6) . . . . ?
